data_1521529
loop_
_publ_author_name
'Llanos, J.'
'Tapia, M.'
'Mujica, C.'
'Oro-Sole, J.'
'Gomez-Romero, P.'

_publ_section_title
;
 A new structural modification of stannite
;
_journal_name_full 'Boletin de la Sociedad Chilena de Quimica'
_journal_page_first 605
_journal_page_last 609
_journal_volume 45
_journal_year 2000
_chemical_formula_sum 'Cu2 Fe S4 Sn'
_chemical_name_systematic 'Cu2 Fe (Sn S4)'
_space_group_IT_number 81
_symmetry_space_group_name_Hall 'P -4'
_symmetry_space_group_name_H-M 'P -4'
_cell_angle_alpha 90
_cell_angle_beta 90
_cell_angle_gamma 90
_cell_formula_units_Z 1
_cell_length_a 5.414
_cell_length_b 5.414
_cell_length_c 5.414
_cell_volume 158.692
_citation_journal_id_ASTM BOCQAX
_cod_data_source_file Llanos_BOCQAX_2000_1673.cif
_cod_data_source_block Cu2Fe1S4Sn1
_cod_original_cell_volume 158.6919
_cod_original_formula_sum 'Cu2 Fe1 S4 Sn1'
_cod_database_code 1521529

loop_
_symmetry_equiv_pos_as_xyz
x,y,z
y,-x,-z
-x,-y,z
-y,x,-z

loop_
_atom_site_label
_atom_site_type_symbol
_atom_site_fract_x
_atom_site_fract_y
_atom_site_fract_z
_atom_site_occupancy
_atom_site_U_iso_or_equiv
Cu1 Cu+1 0 0.5 0.5003 1 0.0
S1 S-2 0.2552 0.2551 0.2554 1 0.0
Sn1 Sn+4 0 0 0 1 0.0
Fe1 Fe+2 0.5 0.5 0 1 0.0
